data_7002061
loop_
_publ_author_name
'Han, Xiaoyan'
'Koh, Lip Lin'
'Weng, Zhiqiang'
'Hor, T. S. Andy'

_publ_section_title
;
 One-step formation of cyclometallated Au(III) N,S-heterocyclic
 carbene: crystallographic analysis
;
_journal_issue 35
_journal_name_full 'Dalton Transactions'
_journal_page_first 7248
_journal_paper_doi 10.1039/b909661b
_journal_year 2009
_chemical_formula_sum 'C21 H20 Au Cl2 I5 N2 S2'
_chemical_formula_weight 1266.88
_chemical_name_systematic
;
?
;
_space_group_IT_number 2
_symmetry_cell_setting triclinic
_symmetry_space_group_name_Hall '-P 1'
_symmetry_space_group_name_H-M 'P -1'
_atom_sites_solution_hydrogens geom
_atom_sites_solution_primary direct
_atom_sites_solution_secondary difmap
_audit_creation_method SHELXL-97
_cell_angle_alpha 86.981(2)
_cell_angle_beta 74.880(2)
_cell_angle_gamma 82.729(2)
_cell_formula_units_Z 2
_cell_length_a 11.1192(9)
_cell_length_b 11.3298(9)
_cell_length_c 13.0049(10)
_cell_measurement_reflns_used 2299
_cell_measurement_temperature 293(2)
_cell_measurement_theta_max 24.41
_cell_measurement_theta_min 2.41
_cell_volume 1568.6(2)
_computing_cell_refinement 'Bruker SMART'
_computing_data_collection 'Bruker SMART'
_computing_data_reduction 'Bruker SAINT'
_computing_molecular_graphics 'Bruker SHELXTL'
_computing_publication_material 'Bruker SHELXTL'
_computing_structure_refinement 'SHELXL-97 (Sheldrick, 1997)'
_computing_structure_solution 'SHELXS-97 (Sheldrick, 1990)'
_diffrn_ambient_temperature 293(2)
_diffrn_measured_fraction_theta_full 0.989
_diffrn_measured_fraction_theta_max 0.989
_diffrn_measurement_device_type 'CCD area detector'
_diffrn_measurement_method 'phi and omega scans'
_diffrn_radiation_monochromator graphite
_diffrn_radiation_source 'fine-focus sealed tube'
_diffrn_radiation_type MoK\a
_diffrn_radiation_wavelength 0.71073
_diffrn_reflns_av_R_equivalents 0.0349
_diffrn_reflns_av_sigmaI/netI 0.0707
_diffrn_reflns_limit_h_max 14
_diffrn_reflns_limit_h_min -11
_diffrn_reflns_limit_k_max 14
_diffrn_reflns_limit_k_min -14
_diffrn_reflns_limit_l_max 16
_diffrn_reflns_limit_l_min -15
_diffrn_reflns_number 11094
_diffrn_reflns_theta_full 27.48
_diffrn_reflns_theta_max 27.48
_diffrn_reflns_theta_min 1.62
_exptl_absorpt_coefficient_mu 9.928
_exptl_absorpt_correction_T_max 0.8262
_exptl_absorpt_correction_T_min 0.1991
_exptl_absorpt_correction_type multi-scan
_exptl_crystal_colour Red
_exptl_crystal_density_diffrn 2.682
_exptl_crystal_density_meas ?
_exptl_crystal_density_method .
_exptl_crystal_description Plate
_exptl_crystal_F_000 1140
_exptl_crystal_size_max 0.24
_exptl_crystal_size_mid 0.10
_exptl_crystal_size_min 0.02
_refine_diff_density_max 4.543
_refine_diff_density_min -2.879
_refine_diff_density_rms 0.324
_refine_ls_extinction_method none
_refine_ls_goodness_of_fit_ref 1.043
_refine_ls_hydrogen_treatment mixed
_refine_ls_matrix_type full
_refine_ls_number_parameters 317
_refine_ls_number_reflns 7120
_refine_ls_number_restraints 28
_refine_ls_restrained_S_all 1.041
_refine_ls_R_factor_all 0.0899
_refine_ls_R_factor_gt 0.0678
_refine_ls_shift/su_max 0.001
_refine_ls_shift/su_mean 0.000
_refine_ls_structure_factor_coef Fsqd
_refine_ls_weighting_details 'calc w=1/[\s^2^(Fo^2^)+(0.1050P)^2^+4.4226P] where P=(Fo^2^+2Fc^2^)/3'
_refine_ls_weighting_scheme calc
_refine_ls_wR_factor_gt 0.1788
_refine_ls_wR_factor_ref 0.1934
_reflns_number_gt 5277
_reflns_number_total 7120
_reflns_threshold_expression >2sigma(I)
_cod_data_source_file b909661b.txt
_cod_data_source_block 9139
_cod_depositor_comments
;
The following automatic conversions were performed:
'_symmetry_cell_setting' value 'Triclinic' changed to 'triclinic'
according to '/home/saulius/struct/CIF-dictionaries/cif_core.dic'
dictionary named 'cif_core.dic' version 2.4.1 from
2010-06-29.

'_exptl_absorpt_correction_type' value 'Multi-scan' changed
to 'multi-scan' according to
'/home/saulius/struct/CIF-dictionaries/cif_core.dic' dictionary named
'cif_core.dic' version 2.4.1 from 2010-06-29.

Automatic conversion script
Id: cif_fix_enum 1527 2010-12-29 10:47:43Z saulius 
;
_cod_original_sg_symbol_H-M P-1
_cod_database_code 7002061

loop_
_symmetry_equiv_pos_as_xyz
'x, y, z'
'-x, -y, -z'

loop_
_atom_site_label
_atom_site_type_symbol
_atom_site_fract_x
_atom_site_fract_y
_atom_site_fract_z
_atom_site_U_iso_or_equiv
_atom_site_adp_type
_atom_site_occupancy
_atom_site_symmetry_multiplicity
_atom_site_calc_flag
_atom_site_refinement_flags
_atom_site_disorder_assembly
_atom_site_disorder_group
Au1 Au 0.28008(4) 0.36656(4) 0.28548(4) 0.03105(16) Uani 1 1 d . . .
I1 I 0.46749(10) 0.43361(8) 0.13585(8) 0.0499(3) Uani 1 1 d . . .
I2 I 0.07986(9) 0.30476(8) 0.42301(8) 0.0472(3) Uani 1 1 d . . .
I3 I 0.46525(13) 0.30155(10) 0.45287(11) 0.0724(4) Uani 1 1 d . . .
I4 I 0.34131(10) 0.13371(9) 0.60164(8) 0.0569(3) Uani 1 1 d . . .
I5 I 0.21940(14) -0.02832(15) 0.75567(11) 0.0847(4) Uani 1 1 d . . .
S1 S 0.4164(3) 0.0896(3) 0.2823(3) 0.0394(7) Uani 1 1 d . . .
S2 S 0.3142(3) 0.5960(3) 0.4155(3) 0.0408(8) Uani 1 1 d . . .
N1 N 0.2971(10) 0.1586(8) 0.1448(8) 0.036(2) Uani 1 1 d . . .
N2 N 0.1558(11) 0.6216(9) 0.3050(9) 0.039(2) Uani 1 1 d . B .
C1 C 0.3308(13) 0.1979(10) 0.2292(10) 0.035(3) Uani 1 1 d . . .
C2 C 0.3376(13) 0.0363(9) 0.1217(11) 0.040(3) Uani 1 1 d . . .
C3 C 0.3221(14) -0.0229(12) 0.0397(12) 0.047(3) Uani 1 1 d . . .
H3 H 0.2771 0.0134 -0.0068 0.056 Uiso 1 1 calc R . .
C4 C 0.3785(13) -0.1454(11) 0.0270(12) 0.045(3) Uani 1 1 d . . .
H4 H 0.3697 -0.1904 -0.0278 0.053 Uiso 1 1 calc R . .
C5 C 0.4457(15) -0.1942(11) 0.0981(11) 0.049(4) Uani 1 1 d . . .
H5 H 0.4798 -0.2735 0.0904 0.058 Uiso 1 1 calc R . .
C6 C 0.4648(13) -0.1328(11) 0.1789(12) 0.044(3) Uani 1 1 d . . .
H6 H 0.5119 -0.1684 0.2241 0.053 Uiso 1 1 calc R . .
C7 C 0.4103(13) -0.0129(11) 0.1912(10) 0.038(3) Uani 1 1 d . . .
C8 C 0.2199(14) 0.2287(12) 0.0844(11) 0.045(3) Uani 1 1 d . . .
H8A H 0.2612 0.2203 0.0092 0.055 Uiso 1 1 calc R . .
H8B H 0.2153 0.3118 0.1012 0.055 Uiso 1 1 calc R . .
C9 C 0.0912(18) 0.1976(17) 0.1028(17) 0.073(5) Uani 1 1 d . . .
H9 H 0.0439 0.1965 0.1732 0.088 Uiso 1 1 calc R . .
C10 C 0.0353(19) 0.171(2) 0.0298(18) 0.087(6) Uani 1 1 d . . .
H10A H 0.0784 0.1708 -0.0419 0.104 Uiso 1 1 calc R . .
H10B H -0.0468 0.1526 0.0503 0.104 Uiso 1 1 calc R . .
C11 C 0.2375(11) 0.5396(10) 0.3342(9) 0.032(3) Uani 1 1 d . . .
C12 C 0.1531(12) 0.7355(11) 0.3414(10) 0.035(3) Uani 1 1 d . . .
C13 C 0.0829(13) 0.8424(11) 0.3191(12) 0.044(3) Uani 1 1 d . . .
H13 H 0.0330 0.8435 0.2716 0.053 Uiso 1 1 calc R . .
C14 C 0.0896(15) 0.9432(12) 0.3679(13) 0.055(4) Uani 1 1 d . . .
H14 H 0.0420 1.0134 0.3554 0.066 Uiso 1 1 calc R . .
C15 C 0.1671(14) 0.9430(12) 0.4370(12) 0.046(3) Uani 1 1 d . . .
H15 H 0.1672 1.0123 0.4723 0.055 Uiso 1 1 calc R . .
C16 C 0.2436(14) 0.8419(12) 0.4538(12) 0.046(3) Uani 1 1 d . . .
H16 H 0.2987 0.8443 0.4964 0.056 Uiso 1 1 calc R . .
C17 C 0.2372(12) 0.7383(11) 0.4070(11) 0.037(3) Uani 1 1 d . . .
C18 C 0.0694(14) 0.5961(12) 0.2426(10) 0.049(4) Uani 1 1 d D . .
H18A H -0.0030 0.6551 0.2650 0.058 Uiso 1 1 calc R A 1
H18B H 0.0416 0.5207 0.2716 0.058 Uiso 1 1 calc R A 1
C19A C 0.087(5) 0.587(5) 0.1236(14) 0.065(18) Uani 0.33(4) 1 d PDU B 1
H19A H 0.0377 0.5543 0.0877 0.078 Uiso 0.33(4) 1 calc PR B 1
C20A C 0.190(5) 0.638(5) 0.084(5) 0.061(17) Uani 0.33(4) 1 d PDU B 1
H20A H 0.2306 0.6683 0.1287 0.073 Uiso 0.33(4) 1 calc PR B 1
H20B H 0.2214 0.6446 0.0101 0.073 Uiso 0.33(4) 1 calc PR B 1
C19B C 0.124(2) 0.631(2) 0.1275(12) 0.056(7) Uani 0.67(4) 1 d PDU B 2
H19B H 0.1582 0.7025 0.1140 0.067 Uiso 0.67(4) 1 calc PR B 2
C20B C 0.127(4) 0.567(3) 0.045(3) 0.113(15) Uani 0.67(4) 1 d PDU B 2
H20C H 0.0936 0.4950 0.0553 0.136 Uiso 0.67(4) 1 calc PR B 2
H20D H 0.1622 0.5947 -0.0236 0.136 Uiso 0.67(4) 1 calc PR B 2
C1S C 0.2919(17) 0.4790(15) 0.7094(15) 0.067(5) Uani 1 1 d . . .
H1S1 H 0.3790 0.4931 0.6959 0.081 Uiso 1 1 calc R . .
H1S2 H 0.2822 0.4417 0.6470 0.081 Uiso 1 1 calc R . .
Cl1 Cl 0.2570(6) 0.3816(5) 0.8182(5) 0.0955(17) Uani 1 1 d . . .
Cl2 Cl 0.1999(6) 0.6120(5) 0.7265(5) 0.103(2) Uani 1 1 d . . .

loop_
_atom_site_aniso_label
_atom_site_aniso_U_11
_atom_site_aniso_U_22
_atom_site_aniso_U_33
_atom_site_aniso_U_23
_atom_site_aniso_U_13
_atom_site_aniso_U_12
Au1 0.0401(3) 0.0188(2) 0.0316(3) -0.00563(17) -0.0043(2) -0.00168(17)
I1 0.0601(6) 0.0317(4) 0.0462(5) -0.0076(4) 0.0104(5) -0.0093(4)
I2 0.0469(5) 0.0329(5) 0.0522(6) -0.0006(4) 0.0043(4) -0.0046(4)
I3 0.0843(9) 0.0528(6) 0.0898(9) -0.0130(6) -0.0406(8) -0.0013(6)
I4 0.0657(7) 0.0562(6) 0.0551(6) -0.0186(5) -0.0308(5) 0.0091(5)
I5 0.0814(9) 0.1074(11) 0.0671(8) -0.0044(8) -0.0275(7) 0.0014(8)
S1 0.0492(19) 0.0262(15) 0.0434(18) -0.0089(13) -0.0137(16) 0.0003(13)
S2 0.052(2) 0.0212(14) 0.0500(19) -0.0102(13) -0.0170(17) 0.0041(13)
N1 0.049(6) 0.018(5) 0.036(6) -0.006(4) -0.004(5) 0.001(4)
N2 0.046(6) 0.026(5) 0.040(6) -0.006(5) -0.002(5) -0.002(5)
C1 0.048(7) 0.018(5) 0.037(7) 0.001(5) -0.007(6) -0.002(5)
C2 0.056(8) 0.009(5) 0.052(8) -0.005(5) -0.010(7) 0.000(5)
C3 0.062(9) 0.031(7) 0.051(8) -0.009(6) -0.021(8) 0.003(6)
C4 0.046(8) 0.025(6) 0.059(9) -0.020(6) -0.005(7) -0.001(6)
C5 0.076(10) 0.014(5) 0.049(8) -0.001(5) -0.006(8) -0.002(6)
C6 0.046(8) 0.027(6) 0.060(9) -0.012(6) -0.013(7) 0.001(6)
C7 0.054(8) 0.029(6) 0.028(6) -0.004(5) -0.006(6) -0.004(6)
C8 0.058(9) 0.035(7) 0.041(7) -0.010(6) -0.009(7) -0.002(6)
C9 0.069(12) 0.071(12) 0.078(12) 0.005(10) -0.029(11) 0.017(10)
C10 0.071(13) 0.106(17) 0.087(15) -0.010(13) -0.038(12) 0.018(12)
C11 0.033(6) 0.029(6) 0.030(6) 0.001(5) 0.006(5) -0.015(5)
C12 0.040(7) 0.028(6) 0.033(6) -0.011(5) 0.004(5) -0.008(5)
C13 0.041(7) 0.030(6) 0.056(8) -0.001(6) -0.006(7) 0.002(6)
C14 0.069(10) 0.022(6) 0.066(10) 0.003(6) -0.009(9) 0.002(6)
C15 0.052(8) 0.027(6) 0.055(9) -0.007(6) -0.003(7) -0.011(6)
C16 0.049(8) 0.033(7) 0.050(8) -0.009(6) -0.001(7) 0.003(6)
C17 0.036(7) 0.030(6) 0.043(7) -0.008(5) -0.004(6) 0.004(5)
C18 0.067(10) 0.032(7) 0.053(8) 0.000(6) -0.027(8) -0.004(7)
C19A 0.06(2) 0.06(2) 0.07(2) -0.002(10) -0.015(10) -0.005(10)
C20A 0.07(2) 0.06(2) 0.06(2) -0.012(16) -0.018(17) -0.004(16)
C19B 0.054(11) 0.062(11) 0.056(10) -0.008(8) -0.020(8) -0.010(8)
C20B 0.12(2) 0.12(2) 0.09(2) -0.022(15) -0.031(16) 0.004(16)
C1S 0.070(11) 0.058(10) 0.067(11) 0.000(9) -0.011(10) 0.008(9)
Cl1 0.128(5) 0.064(3) 0.088(4) 0.005(3) -0.022(4) -0.002(3)
Cl2 0.104(4) 0.075(3) 0.111(5) 0.015(3) -0.011(4) 0.018(3)

loop_
_atom_type_symbol
_atom_type_description
_atom_type_scat_dispersion_real
_atom_type_scat_dispersion_imag
_atom_type_scat_source
C C 0.0033 0.0016 'International Tables Vol C Tables 4.2.6.8 and 6.1.1.4'
H H 0.0000 0.0000 'International Tables Vol C Tables 4.2.6.8 and 6.1.1.4'
N N 0.0061 0.0033 'International Tables Vol C Tables 4.2.6.8 and 6.1.1.4'
S S 0.1246 0.1234 'International Tables Vol C Tables 4.2.6.8 and 6.1.1.4'
I I -0.4742 1.8119 'International Tables Vol C Tables 4.2.6.8 and 6.1.1.4'
Au Au -2.0133 8.8022 'International Tables Vol C Tables 4.2.6.8 and 6.1.1.4'
Cl Cl 0.1484 0.1585 'International Tables Vol C Tables 4.2.6.8 and 6.1.1.4'

loop_
_geom_angle_atom_site_label_1
_geom_angle_atom_site_label_2
_geom_angle_atom_site_label_3
_geom_angle
_geom_angle_site_symmetry_1
_geom_angle_site_symmetry_3
_geom_angle_publ_flag
C1 Au1 C11 176.4(5) . . ?
C1 Au1 I2 92.2(4) . . ?
C11 Au1 I2 91.3(3) . . ?
C1 Au1 I1 88.1(4) . . ?
C11 Au1 I1 88.4(3) . . ?
I2 Au1 I1 174.76(4) . . ?
I5 I4 I3 177.90(5) . . ?
C1 S1 C7 92.8(6) . . ?
C11 S2 C17 92.2(6) . . ?
C1 N1 C2 114.6(10) . . ?
C1 N1 C8 125.2(10) . . ?
C2 N1 C8 120.1(10) . . ?
C11 N2 C12 115.1(11) . . ?
C11 N2 C18 123.8(11) . . ?
C12 N2 C18 121.1(11) . . ?
N1 C1 S1 111.7(9) . . ?
N1 C1 Au1 123.7(9) . . ?
S1 C1 Au1 124.6(7) . . ?
C3 C2 C7 123.5(11) . . ?
C3 C2 N1 126.5(12) . . ?
C7 C2 N1 109.7(11) . . ?
C2 C3 C4 117.3(13) . . ?
C5 C4 C3 118.7(12) . . ?
C6 C5 C4 123.9(12) . . ?
C5 C6 C7 117.5(13) . . ?
C2 C7 C6 119.0(11) . . ?
C2 C7 S1 111.2(9) . . ?
C6 C7 S1 129.8(11) . . ?
N1 C8 C9 115.5(12) . . ?
C10 C9 C8 127(2) . . ?
N2 C11 S2 112.0(9) . . ?
N2 C11 Au1 126.5(9) . . ?
S2 C11 Au1 121.5(7) . . ?
N2 C12 C13 128.8(12) . . ?
N2 C12 C17 111.8(11) . . ?
C13 C12 C17 119.4(11) . . ?
C14 C13 C12 118.9(14) . . ?
C13 C14 C15 120.9(13) . . ?
C16 C15 C14 121.3(13) . . ?
C17 C16 C15 119.1(14) . . ?
C16 C17 C12 120.2(12) . . ?
C16 C17 S2 130.9(11) . . ?
C12 C17 S2 108.9(9) . . ?
N2 C18 C19B 108.4(14) . . ?
N2 C18 C19A 131(2) . . ?
C19B C18 C19A 26.4(18) . . ?
C20A C19A C18 103(4) . . ?
C20B C19B C18 125(3) . . ?
Cl2 C1S Cl1 113.5(11) . . ?

loop_
_geom_bond_atom_site_label_1
_geom_bond_atom_site_label_2
_geom_bond_distance
_geom_bond_site_symmetry_2
_geom_bond_publ_flag
Au1 C1 2.040(12) . ?
Au1 C11 2.051(12) . ?
Au1 I2 2.6136(10) . ?
Au1 I1 2.6145(10) . ?
I3 I4 2.8537(18) . ?
I4 I5 2.8366(19) . ?
S1 C1 1.688(12) . ?
S1 C7 1.721(13) . ?
S2 C11 1.713(12) . ?
S2 C17 1.740(12) . ?
N1 C1 1.361(16) . ?
N1 C2 1.423(14) . ?
N1 C8 1.449(17) . ?
N2 C11 1.328(16) . ?
N2 C12 1.392(15) . ?
N2 C18 1.472(17) . ?
C2 C3 1.348(18) . ?
C2 C7 1.413(18) . ?
C3 C4 1.447(18) . ?
C4 C5 1.39(2) . ?
C5 C6 1.364(19) . ?
C6 C7 1.415(17) . ?
C8 C9 1.47(2) . ?
C9 C10 1.33(3) . ?
C12 C13 1.415(18) . ?
C12 C17 1.425(18) . ?
C13 C14 1.36(2) . ?
C14 C15 1.40(2) . ?
C15 C16 1.381(19) . ?
C16 C17 1.368(18) . ?
C18 C19B 1.512(10) . ?
C18 C19A 1.515(10) . ?
C19A C20A 1.317(10) . ?
C19B C20B 1.313(10) . ?
C1S Cl2 1.701(18) . ?
C1S Cl1 1.741(17) . ?
